data_7709598
loop_
_publ_author_name
'Kovalenko, Anton'
'Tcelykh, Lyubov O.'
'Koshelev, Daniil'
'Vashchenko, Andrey A.'
'Tsymbarenko, Dmitry M.'
'Goloveshkin, Alexander S.'
'Aleksandrov, Aleksey'
'Burlov, Anatolii'
'Utochnikova, Valentina V.'

_publ_section_title
;
 Record efficiency of 1000 nm electroluminescence from a
 solution-processable host-free OLED
;
_journal_name_full 'Dalton Transactions'
_journal_paper_doi 10.1039/D1DT04033B
_journal_year 2022
_chemical_formula_moiety 'C56 H56 K N6 O9 S2 Yb'
_chemical_formula_sum 'C56 H56 K N6 O9 S2 Yb'
_chemical_formula_weight 1233.32
_space_group_crystal_system monoclinic
_space_group_IT_number 14
_space_group_name_Hall '-P 2yn'
_space_group_name_H-M_alt 'P 1 21/n 1'
_atom_sites_solution_hydrogens mixed
_atom_sites_solution_primary iterative
_audit_creation_date 2021-05-13
_audit_creation_method
;
Olex2 1.3
(compiled 2020.11.12 svn.r5f609507 for OlexSys, GUI svn.r6272)
;
_audit_update_record
;
2021-05-13 deposited with the CCDC.	2022-02-07 downloaded from the CCDC.
;
_cell_angle_alpha 90
_cell_angle_beta 90.797(5)
_cell_angle_gamma 90
_cell_formula_units_Z 4
_cell_length_a 9.104(2)
_cell_length_b 27.169(7)
_cell_length_c 23.237(6)
_cell_measurement_reflns_used 9952
_cell_measurement_temperature 120
_cell_measurement_theta_max 31.19
_cell_measurement_theta_min 2.31
_cell_volume 5747(2)
_computing_cell_refinement 'SAINT V8.40B (?, 2016)'
_computing_data_reduction 'SAINT V8.40B (?, 2016)'
_computing_molecular_graphics 'Olex2 1.3 (Dolomanov et al., 2009)'
_computing_publication_material 'Olex2 1.3 (Dolomanov et al., 2009)'
_computing_structure_refinement 'XL  (Sheldrick, 2008)'
_computing_structure_solution 'olex2.solve 1.3 (Bourhis et al., 2015)'
_diffrn_ambient_temperature 120
_diffrn_measured_fraction_theta_full 0.999
_diffrn_measured_fraction_theta_max 0.999
_diffrn_measurement_device_type 'Bruker APEX-II CCD'
_diffrn_measurement_method '\f and \w scans'
_diffrn_radiation_type MoK\a
_diffrn_radiation_wavelength 0.71073
_diffrn_reflns_av_R_equivalents 0.0466
_diffrn_reflns_av_unetI/netI 0.0504
_diffrn_reflns_Laue_measured_fraction_full 0.999
_diffrn_reflns_Laue_measured_fraction_max 0.999
_diffrn_reflns_limit_h_max 10
_diffrn_reflns_limit_h_min -10
_diffrn_reflns_limit_k_max 31
_diffrn_reflns_limit_k_min -31
_diffrn_reflns_limit_l_max 27
_diffrn_reflns_limit_l_min -27
_diffrn_reflns_number 11908
_diffrn_reflns_point_group_measured_fraction_full 0.999
_diffrn_reflns_point_group_measured_fraction_max 0.999
_diffrn_reflns_theta_full 24.406
_diffrn_reflns_theta_max 24.406
_diffrn_reflns_theta_min 0.749
_diffrn_source_current 30.0
_diffrn_source_power 1.5
_diffrn_source_voltage 50.0
_diffrn_standards_number 0
_exptl_absorpt_coefficient_mu 1.831
_exptl_absorpt_correction_T_max 0.7457
_exptl_absorpt_correction_T_min 0.5785
_exptl_absorpt_correction_type multi-scan
_exptl_absorpt_process_details
;
SADABS-2016/2 (Bruker,2016/2) was used for absorption correction.
wR2(int) was 0.1683 before and 0.1266 after correction.
The Ratio of minimum to maximum transmission is 0.5374.
The \l/2 correction factor is Not present.
;
_exptl_crystal_colour colourless
_exptl_crystal_colour_primary colourless
_exptl_crystal_density_diffrn 1.425
_exptl_crystal_description needle
_exptl_crystal_F_000 2508
_exptl_crystal_preparation Luminescent
_exptl_crystal_recrystallization_method 'Re-crystallisation from solvent: EtOH'
_exptl_crystal_size_max 0.39
_exptl_crystal_size_mid 0.13
_exptl_crystal_size_min 0.11
_refine_diff_density_max 6.926
_refine_diff_density_min -2.206
_refine_diff_density_rms 0.220
_refine_ls_extinction_method none
_refine_ls_goodness_of_fit_ref 1.205
_refine_ls_hydrogen_treatment mixed
_refine_ls_matrix_type full
_refine_ls_number_parameters 693
_refine_ls_number_reflns 9459
_refine_ls_number_restraints 115
_refine_ls_restrained_S_all 1.199
_refine_ls_R_factor_all 0.0945
_refine_ls_R_factor_gt 0.0816
_refine_ls_shift/su_max 0.001
_refine_ls_shift/su_mean 0.000
_refine_ls_structure_factor_coef Fsqd
_refine_ls_weighting_details 'w=1/[\s^2^(Fo^2^)+(0.0693P)^2^+118.4547P] where P=(Fo^2^+2Fc^2^)/3'
_refine_ls_weighting_scheme calc
_refine_ls_wR_factor_gt 0.2090
_refine_ls_wR_factor_ref 0.2165
_reflns_Friedel_coverage 0.000
_reflns_number_gt 8278
_reflns_number_total 9459
_reflns_threshold_expression 'I > 2\s(I)'
_cod_data_source_file d1dt04033b2.cif
_cod_data_source_block a_CCDC1
_cod_original_cell_volume 5747(3)
_cod_database_code 7709598
_shelx_shelxl_version_number 2018/3
_shelx_space_group_comment
;
The symmetry employed for this shelxl refinement is uniquely defined
by the following loop, which should always be used as a source of
symmetry information in preference to the above space-group names.
They are only intended as comments.
;
_shelx_estimated_absorpt_t_max 0.824
_shelx_estimated_absorpt_t_min 0.535
_olex2_refinement_description
;
1. Twinned data refinement
 Scales: 0.8633
 0.1367
2. Restrained distances
 O8-H8
 0.85 with sigma of 0.01
 O9-H9
 0.85 with sigma of 0.01
 C52-C51
 1.55 with sigma of 0.02
 C57-C58
 1.55 with sigma of 0.02
 O10-C57 = O7-C51
 1.45 with sigma of 0.02
 O7-C51
 1.45 with sigma of 0.01
 H7-O2
 2 with sigma of 0.02
 H10A-O5
 2.1 with sigma of 0.02
 C55-H9
 1.896726 with sigma of 0.02
 K1-H8
 3.256356 with sigma of 0.02
 K1-H9
 3.279369 with sigma of 0.02
 C53-H8
 1.88353 with sigma of 0.02
3. Uiso/Uaniso restraints and constraints
C27 \\sim C32 \\sim N4 \\sim C31: within 2A with sigma of 0.01 and sigma for
terminal atoms of 0.02 within 2A
C16 \\sim C17 \\sim C18: within 2A with sigma of 0.01 and sigma for terminal
atoms of 0.02 within 2A
C6 \\sim C7 \\sim C2 \\sim C3 \\sim C1: within 2A with sigma of 0.001 and sigma
for terminal atoms of 0.002 within 2A
C32 \\sim C31 \\sim C27 \\sim C30 \\sim C28 \\sim C29: within 2A with sigma of
0.001 and sigma for terminal atoms of 0.002 within 2A
K1 \\sim O7 \\sim C51 \\sim C52: within 2A with sigma of 0.001 and sigma for
terminal atoms of 0.002 within 2A
C4 \\sim C3 \\sim C5: within 2A with sigma of 0.01 and sigma for terminal atoms
of 0.02 within 2A
Uanis(C40) = Uanis(N6)
Uanis(O10) = Uanis(K1) = Uanis(C57)
Uanis(C29) = Uanis(C28)
Uanis(C26) = Uanis(N5)
4. Others
 Sof(O10)=Sof(H10A)=Sof(C58)=Sof(H58A)=Sof(H58B)=Sof(H58C)=Sof(C57)=Sof(H57A)=
 Sof(H57B)=1-FVAR(1)
 Sof(O7)=Sof(H7)=Sof(C51)=Sof(H51A)=Sof(H51B)=Sof(C52)=Sof(H52A)=Sof(H52B)=
 Sof(H52C)=FVAR(1)
5.a Secondary CH2 refined with riding coordinates:
 C55(H55A,H55B), C53(H53A,H53B), C51(H51A,H51B), C57(H57A,H57B)
5.b Aromatic/amide H refined with riding coordinates:
 C22(H22), C18(H18), C21(H21), C17(H17), C23(H23), C25(H25), C20(H20),
 C45(H45), C50(H50), C43(H43), C48(H48), C42(H42), C46(H46), C47(H47), C3(H3),
 C28(H28), C26(H26), C1(H1), C9(H9A), C14(H14), C38(H38), C10(H10), C4(H4),
 C39(H39), C13(H13), C6(H6), C29(H29), C35(H35), C34(H34), C5(H5), C31(H31),
 C30(H30)
5.c Idealised Me refined as rotating group:
 C12(H12A,H12B,H12C), C37(H37A,H37B,H37C), C56(H56A,H56B,H56C), C54(H54A,H54B,
 H54C), C58(H58A,H58B,H58C), C52(H52A,H52B,H52C)
;
_olex2_submission_special_instructions 'No special instructions were received'

loop_
_space_group_symop_operation_xyz
'x, y, z'
'-x+1/2, y+1/2, -z+1/2'
'-x, -y, -z'
'x-1/2, -y-1/2, z-1/2'

loop_
_atom_site_label
_atom_site_type_symbol
_atom_site_fract_x
_atom_site_fract_y
_atom_site_fract_z
_atom_site_U_iso_or_equiv
_atom_site_adp_type
_atom_site_occupancy
_atom_site_site_symmetry_order
_atom_site_calc_flag
_atom_site_refinement_flags_posn
_atom_site_refinement_flags_adp
_atom_site_refinement_flags_occupancy
_atom_site_disorder_assembly
_atom_site_disorder_group
Yb1 Yb -0.00210(6) 0.25220(2) 0.88545(2) 0.01619(17) Uani 1 1 d . . . . .
S1 S 0.0027(3) 0.33492(9) 0.97579(11) 0.0180(6) Uani 1 1 d . . . . .
S2 S -0.0111(3) 0.17153(9) 0.97754(11) 0.0198(6) Uani 1 1 d . . . . .
C15 C -0.1681(13) 0.1929(4) 0.7934(5) 0.020(2) Uani 1 1 d . . . . .
N3 N -0.2744(11) 0.2251(3) 0.7988(4) 0.023(2) Uani 1 1 d . . . . .
C16 C -0.1954(14) 0.1501(4) 0.7536(5) 0.022(2) Uani 1 1 d . U . . .
C24 C -0.1161(14) 0.0694(4) 0.7168(5) 0.024(3) Uani 1 1 d . . . . .
C22 C -0.0466(18) -0.0126(5) 0.6848(7) 0.041(4) Uani 1 1 d . . . . .
H22 H 0.021762 -0.038973 0.684614 0.049 Uiso 1 1 calc R U . . .
C18 C -0.3536(15) 0.1043(5) 0.6894(6) 0.035(3) Uani 1 1 d . U . . .
H18 H -0.442754 0.101819 0.667888 0.042 Uiso 1 1 calc R U . . .
C19 C -0.2503(14) 0.0654(5) 0.6862(5) 0.028(3) Uani 1 1 d . . . . .
C21 C -0.1776(17) -0.0163(5) 0.6545(6) 0.040(3) Uani 1 1 d . . . . .
H21 H -0.198863 -0.045523 0.633459 0.047 Uiso 1 1 calc R U . . .
C17 C -0.3293(15) 0.1459(5) 0.7230(5) 0.030(2) Uani 1 1 d . U . . .
H17 H -0.401516 0.171070 0.725181 0.036 Uiso 1 1 calc R U . . .
C23 C -0.0152(16) 0.0302(4) 0.7158(5) 0.031(3) Uani 1 1 d . . . . .
H23 H 0.075168 0.032933 0.736477 0.037 Uiso 1 1 calc R U . . .
C25 C -0.0907(13) 0.1133(4) 0.7493(5) 0.021(2) Uani 1 1 d . . . . .
H25 H 0.001216 0.117484 0.768506 0.025 Uiso 1 1 calc R U . . .
C20 C -0.2761(16) 0.0210(5) 0.6542(6) 0.036(3) Uani 1 1 d . . . . .
H20 H -0.364461 0.017743 0.632310 0.043 Uiso 1 1 calc R U . . .
C45 C 0.2815(17) 0.4835(5) 0.6533(6) 0.040(3) Uani 1 1 d . . . . .
H45 H 0.369638 0.487196 0.632268 0.048 Uiso 1 1 calc R U . . .
C33 C -0.0667(13) 0.1110(4) 0.9587(5) 0.022(3) Uani 1 1 d . . . . .
C50 C 0.0913(12) 0.3899(4) 0.7487(5) 0.019(2) Uani 1 1 d . . . . .
H50 H 0.000607 0.385584 0.767781 0.022 Uiso 1 1 calc R U . . .
C44 C 0.2546(14) 0.4389(5) 0.6857(6) 0.029(3) Uani 1 1 d . . . . .
C41 C 0.2002(12) 0.3541(4) 0.7526(5) 0.018(2) Uani 1 1 d . . . . .
C43 C 0.3612(15) 0.4013(5) 0.6894(6) 0.035(3) Uani 1 1 d . . . . .
H43 H 0.451009 0.404313 0.669388 0.042 Uiso 1 1 calc R U . . .
C49 C 0.1179(15) 0.4340(4) 0.7153(5) 0.027(3) Uani 1 1 d . . . . .
C48 C 0.0125(16) 0.4724(4) 0.7139(5) 0.032(3) Uani 1 1 d . . . . .
H48 H -0.077336 0.469130 0.733824 0.038 Uiso 1 1 calc R U . . .
C42 C 0.3339(14) 0.3597(5) 0.7227(6) 0.029(3) Uani 1 1 d . . . . .
H42 H 0.406253 0.334556 0.725364 0.034 Uiso 1 1 calc R U . . .
C46 C 0.1796(17) 0.5199(5) 0.6532(6) 0.040(3) Uani 1 1 d . . . . .
H46 H 0.199451 0.549501 0.632896 0.048 Uiso 1 1 calc R U . . .
C47 C 0.0427(19) 0.5153(5) 0.6828(7) 0.045(4) Uani 1 1 d . . . . .
H47 H -0.027160 0.541298 0.681248 0.054 Uiso 1 1 calc R U . . .
K1 K 0.0296(3) 0.25489(10) 1.10707(11) 0.0312(7) Uani 1 1 d D . . . .
N5 N 0.2444(11) 0.2446(3) 0.8426(4) 0.0199(15) Uani 1 1 d . . . . .
C3 C -0.4995(12) 0.3571(4) 0.8898(5) 0.0195(11) Uani 1 1 d . U . . .
H3 H -0.568701 0.349002 0.860301 0.023 Uiso 1 1 calc R U . . .
C28 C 0.4944(13) 0.1481(4) 0.8888(5) 0.0253(5) Uani 1 1 d . U . . .
H28 H 0.562543 0.156271 0.859712 0.030 Uiso 1 1 calc R U . . .
O6 O 0.0147(10) 0.1711(3) 1.0388(3) 0.0271(18) Uani 1 1 d . . . . .
N2 N -0.2426(10) 0.2596(3) 0.8431(4) 0.0152(19) Uani 1 1 d . . . . .
O2 O 0.1211(9) 0.3001(3) 0.9574(3) 0.0240(18) Uani 1 1 d D . . . .
O3 O -0.0254(9) 0.3356(3) 1.0378(3) 0.0221(17) Uani 1 1 d . . . . .
O1 O -0.0451(9) 0.1935(3) 0.8204(3) 0.0221(18) Uani 1 1 d . . . . .
O4 O 0.0445(8) 0.3098(3) 0.8196(3) 0.0182(16) Uani 1 1 d . . . . .
N4 N 0.1225(10) 0.1869(3) 0.9362(4) 0.0192(19) Uani 1 1 d . U . . .
O5 O -0.1273(9) 0.2056(3) 0.9595(3) 0.0232(18) Uani 1 1 d D . . . .
N1 N -0.1282(11) 0.3185(3) 0.9355(4) 0.020(2) Uani 1 1 d . . . . .
O8 O 0.1604(11) 0.2186(3) 1.1999(4) 0.033(2) Uani 1 1 d D . . . .
H8 H 0.154(8) 0.229(3) 1.2345(9) 0.050 Uiso 1 1 d D U . . .
N6 N 0.2785(10) 0.2796(3) 0.7985(4) 0.0193(15) Uani 1 1 d . . . . .
O9 O -0.1465(10) 0.2775(3) 1.1988(4) 0.033(2) Uani 1 1 d D . . . .
H9 H -0.141(7) 0.261(3) 1.2299(18) 0.049 Uiso 1 1 d D U . . .
C40 C 0.1682(13) 0.3111(4) 0.7929(5) 0.0193(15) Uani 1 1 d . . . . .
C26 C 0.3520(13) 0.2130(4) 0.8482(5) 0.0199(15) Uani 1 1 d . . . . .
H26 H 0.431300 0.215808 0.822288 0.024 Uiso 1 1 calc R U . . .
C1 C -0.3482(13) 0.2918(4) 0.8491(5) 0.0192(12) Uani 1 1 d . U . . .
H1 H -0.426237 0.289342 0.821706 0.023 Uiso 1 1 calc R U . . .
C11 C 0.1618(12) 0.4881(4) 0.9216(5) 0.022(3) Uani 1 1 d . . . . .
C2 C -0.3642(12) 0.3310(4) 0.8917(5) 0.0192(11) Uani 1 1 d . U . . .
C9 C 0.0575(14) 0.4083(4) 0.8979(5) 0.026(3) Uani 1 1 d . . . . .
H9A H 0.021871 0.385813 0.869752 0.031 Uiso 1 1 calc R U . . .
C7 C -0.2623(12) 0.3430(4) 0.9346(5) 0.0191(11) Uani 1 1 d . U . . .
C14 C 0.1126(13) 0.4280(4) 0.9975(5) 0.022(3) Uani 1 1 d . . . . .
H14 H 0.113185 0.419356 1.037103 0.027 Uiso 1 1 calc R U . . .
C27 C 0.3604(13) 0.1733(4) 0.8918(5) 0.0249(7) Uani 1 1 d . U . . .
C38 C -0.1097(13) 0.0506(4) 0.8848(5) 0.024(3) Uani 1 1 d . . . . .
H38 H -0.106591 0.041289 0.845411 0.029 Uiso 1 1 calc R U . . .
C32 C 0.2555(13) 0.1624(4) 0.9353(5) 0.0248(8) Uani 1 1 d . U . . .
C10 C 0.1074(14) 0.4545(4) 0.8817(5) 0.024(3) Uani 1 1 d . . . . .
H10 H 0.104223 0.463288 0.842105 0.029 Uiso 1 1 calc R U . . .
C4 C -0.5365(13) 0.3941(4) 0.9290(5) 0.023(2) Uani 1 1 d . U . . .
H4 H -0.628213 0.410640 0.926645 0.028 Uiso 1 1 calc R U . . .
C8 C 0.0601(14) 0.3952(4) 0.9561(5) 0.022(3) Uani 1 1 d . . . . .
C36 C -0.1636(14) 0.0172(4) 0.9259(6) 0.028(3) Uani 1 1 d . . . . .
C39 C -0.0611(14) 0.0973(4) 0.9015(5) 0.026(3) Uani 1 1 d . . . . .
H39 H -0.024199 0.119517 0.873659 0.032 Uiso 1 1 calc R U . . .
C13 C 0.1645(13) 0.4738(4) 0.9798(5) 0.024(3) Uani 1 1 d . . . . .
H13 H 0.202754 0.495995 1.007890 0.028 Uiso 1 1 calc R U . . .
C6 C -0.3030(12) 0.3804(4) 0.9741(5) 0.0193(12) Uani 1 1 d . U . . .
H6 H -0.235703 0.388687 1.004222 0.023 Uiso 1 1 calc R U . . .
C29 C 0.5277(13) 0.1116(4) 0.9279(5) 0.0253(5) Uani 1 1 d . U . . .
H29 H 0.617257 0.093765 0.925800 0.030 Uiso 1 1 calc R U . . .
C35 C -0.1666(15) 0.0315(5) 0.9842(6) 0.031(3) Uani 1 1 d . . . . .
H35 H -0.201951 0.009192 1.012365 0.037 Uiso 1 1 calc R U . . .
C34 C -0.1181(14) 0.0777(4) 1.0007(5) 0.026(3) Uani 1 1 d . . . . .
H34 H -0.119356 0.087110 1.040065 0.032 Uiso 1 1 calc R U . . .
C5 C -0.4341(14) 0.4053(5) 0.9711(6) 0.029(3) Uani 1 1 d . U . . .
H5 H -0.454395 0.430436 0.998291 0.035 Uiso 1 1 calc R U . . .
C12 C 0.2137(15) 0.5377(4) 0.9024(6) 0.030(3) Uani 1 1 d . . . . .
H12A H 0.209742 0.539434 0.860311 0.044 Uiso 1 1 calc R U . . .
H12B H 0.315009 0.542868 0.915896 0.044 Uiso 1 1 calc R U . . .
H12C H 0.150290 0.563224 0.918526 0.044 Uiso 1 1 calc R U . . .
C31 C 0.2949(13) 0.1250(4) 0.9753(5) 0.0253(8) Uani 1 1 d . U . . .
H31 H 0.229195 0.116608 1.005174 0.030 Uiso 1 1 calc R U . . .
C30 C 0.4236(13) 0.1013(4) 0.9715(5) 0.0256(7) Uani 1 1 d . U . . .
H30 H 0.446439 0.076496 0.999054 0.031 Uiso 1 1 calc R U . . .
C37 C -0.2149(17) -0.0336(5) 0.9076(6) 0.036(3) Uani 1 1 d . . . . .
H37A H -0.319851 -0.037072 0.915425 0.054 Uiso 1 1 calc R U . . .
H37B H -0.159538 -0.058598 0.929153 0.054 Uiso 1 1 calc R U . . .
H37C H -0.198437 -0.037898 0.866291 0.054 Uiso 1 1 calc R U . . .
C55 C -0.2859(19) 0.3015(7) 1.1962(7) 0.055(5) Uani 1 1 d D . . . .
H55A H -0.316150 0.310920 1.235484 0.066 Uiso 1 1 calc R U . . .
H55B H -0.360662 0.278741 1.180046 0.066 Uiso 1 1 calc R U . . .
C56 C -0.276(2) 0.3461(6) 1.1595(9) 0.065(6) Uani 1 1 d . . . . .
H56A H -0.242368 0.336723 1.121081 0.097 Uiso 1 1 calc R U . . .
H56B H -0.205487 0.369299 1.176812 0.097 Uiso 1 1 calc R U . . .
H56C H -0.372482 0.361731 1.156286 0.097 Uiso 1 1 calc R U . . .
C53 C 0.291(2) 0.1907(8) 1.1961(8) 0.071(6) Uani 1 1 d D . . . .
H53A H 0.315738 0.177636 1.234858 0.085 Uiso 1 1 calc R U . . .
H53B H 0.371756 0.213054 1.184930 0.085 Uiso 1 1 calc R U . . .
C54 C 0.286(3) 0.1503(8) 1.1563(10) 0.091(8) Uani 1 1 d . . . . .
H54A H 0.215690 0.125714 1.169657 0.136 Uiso 1 1 calc R U . . .
H54B H 0.383823 0.135372 1.153930 0.136 Uiso 1 1 calc R U . . .
H54C H 0.255557 0.162351 1.118260 0.136 Uiso 1 1 calc R U . . .
O10 O -0.261(3) 0.2398(9) 1.0672(11) 0.0312(7) Uani 0.312(13) 1 d D . P A 1
H10A H -0.24(4) 0.230(17) 1.033(12) 0.047 Uiso 0.312(13) 1 d D U P A 1
C58 C -0.410(5) 0.1630(17) 1.068(2) 0.053(14) Uani 0.312(13) 1 d D . P A 1
H58A H -0.380304 0.159105 1.027637 0.080 Uiso 0.312(13) 1 calc R U P A 1
H58B H -0.507525 0.178182 1.068914 0.080 Uiso 0.312(13) 1 calc R U P A 1
H58C H -0.412891 0.130722 1.086441 0.080 Uiso 0.312(13) 1 calc R U P A 1
O7 O 0.2919(14) 0.2613(6) 1.0502(7) 0.050(3) Uani 0.688(13) 1 d D U P A 2
H7 H 0.28(2) 0.276(10) 1.012(9) 0.075 Uiso 0.688(13) 1 d D U P A 2
C51 C 0.4330(16) 0.2850(8) 1.0528(10) 0.050(3) Uani 0.688(13) 1 d D U P A 2
H51A H 0.461927 0.292189 1.093117 0.061 Uiso 0.688(13) 1 calc R U P A 2
H51B H 0.431123 0.316211 1.030784 0.061 Uiso 0.688(13) 1 calc R U P A 2
C52 C 0.542(2) 0.2477(9) 1.0254(10) 0.051(3) Uani 0.688(13) 1 d D U P A 2
H52A H 0.537170 0.250711 0.983357 0.077 Uiso 0.688(13) 1 calc R U P A 2
H52B H 0.514664 0.214131 1.036488 0.077 Uiso 0.688(13) 1 calc R U P A 2
H52C H 0.641891 0.254748 1.039043 0.077 Uiso 0.688(13) 1 calc R U P A 2
C57 C -0.299(4) 0.1960(11) 1.0994(14) 0.0312(7) Uani 0.312(13) 1 d D . P A 1
H57A H -0.340770 0.205991 1.136787 0.037 Uiso 0.312(13) 1 calc R U P A 1
H57B H -0.208737 0.176802 1.107563 0.037 Uiso 0.312(13) 1 calc R U P A 1

loop_
_atom_site_aniso_label
_atom_site_aniso_U_11
_atom_site_aniso_U_22
_atom_site_aniso_U_33
_atom_site_aniso_U_23
_atom_site_aniso_U_13
_atom_site_aniso_U_12
Yb1 0.0265(3) 0.0082(2) 0.0138(2) -0.00028(17) -0.0032(2) 0.00036(18)
S1 0.0271(15) 0.0125(11) 0.0144(12) -0.0010(9) -0.0048(11) -0.0002(12)
S2 0.0285(16) 0.0136(12) 0.0171(13) 0.0015(10) -0.0020(12) 0.0003(12)
C15 0.024(7) 0.015(5) 0.019(6) 0.005(4) -0.004(5) -0.003(5)
N3 0.034(6) 0.017(5) 0.016(5) -0.002(4) -0.005(4) -0.002(4)
C16 0.031(6) 0.014(5) 0.022(5) -0.001(4) -0.001(5) -0.003(4)
C24 0.035(7) 0.019(6) 0.018(6) -0.001(5) 0.002(5) 0.000(5)
C22 0.059(10) 0.017(6) 0.048(9) -0.009(6) -0.002(7) 0.007(6)
C18 0.033(6) 0.029(6) 0.041(7) -0.014(5) -0.014(5) 0.001(5)
C19 0.032(7) 0.025(6) 0.029(7) -0.008(5) -0.002(5) -0.007(5)
C21 0.051(9) 0.028(7) 0.040(8) -0.015(6) 0.005(7) -0.011(6)
C17 0.035(6) 0.023(5) 0.032(5) -0.008(4) -0.008(5) 0.005(4)
C23 0.043(8) 0.022(6) 0.027(6) -0.008(5) -0.003(6) 0.000(6)
C25 0.020(6) 0.023(6) 0.021(6) -0.002(5) -0.005(5) -0.006(5)
C20 0.043(9) 0.029(7) 0.034(8) -0.014(6) 0.000(6) -0.006(6)
C45 0.043(9) 0.036(8) 0.041(8) 0.016(6) -0.003(7) -0.007(7)
C33 0.030(7) 0.018(6) 0.018(6) 0.007(4) -0.006(5) -0.003(5)
C50 0.014(6) 0.022(6) 0.020(6) -0.001(5) -0.003(4) -0.002(4)
C44 0.033(8) 0.022(6) 0.033(7) 0.005(5) -0.008(6) -0.007(5)
C41 0.021(6) 0.014(5) 0.018(6) 0.002(4) -0.007(5) -0.004(4)
C43 0.025(7) 0.037(8) 0.044(8) 0.011(6) 0.007(6) -0.006(6)
C49 0.042(8) 0.016(6) 0.022(6) 0.001(5) -0.017(5) 0.000(5)
C48 0.044(8) 0.022(6) 0.029(7) 0.008(5) -0.005(6) -0.004(6)
C42 0.027(7) 0.023(6) 0.036(7) 0.003(5) -0.005(5) -0.001(5)
C46 0.048(9) 0.030(7) 0.042(8) 0.012(6) -0.008(7) -0.002(6)
C47 0.068(11) 0.018(6) 0.047(9) 0.011(6) -0.009(8) 0.005(6)
K1 0.0468(19) 0.0278(13) 0.0188(12) 0.0011(10) -0.0060(11) 0.0115(12)
N5 0.022(4) 0.018(4) 0.019(4) -0.001(3) -0.006(3) -0.002(3)
C3 0.018(3) 0.017(2) 0.023(3) 0.000(2) -0.004(2) -0.002(2)
C28 0.0193(9) 0.0246(9) 0.0319(10) 0.0058(9) -0.0048(9) 0.0002(9)
O6 0.041(5) 0.024(4) 0.016(4) 0.000(3) -0.003(4) -0.002(4)
N2 0.020(5) 0.011(4) 0.014(5) 0.001(4) -0.001(4) -0.006(4)
O2 0.033(5) 0.020(4) 0.019(4) -0.007(3) -0.011(3) 0.007(3)
O3 0.027(5) 0.020(4) 0.019(4) -0.002(3) -0.006(3) 0.004(3)
O1 0.033(5) 0.014(4) 0.019(4) 0.001(3) -0.005(3) 0.000(3)
O4 0.016(4) 0.014(4) 0.025(4) 0.000(3) -0.002(3) 0.000(3)
N4 0.018(5) 0.021(4) 0.018(4) 0.005(4) -0.005(4) -0.002(4)
O5 0.018(4) 0.026(4) 0.025(4) 0.007(3) 0.000(3) 0.005(3)
N1 0.033(6) 0.015(5) 0.011(4) -0.006(4) -0.003(4) 0.000(4)
O8 0.046(6) 0.030(5) 0.023(5) -0.006(4) -0.008(4) 0.004(4)
N6 0.022(4) 0.015(3) 0.021(4) 0.001(3) -0.004(3) -0.002(3)
O9 0.043(6) 0.026(5) 0.029(5) 0.011(4) 0.002(4) 0.009(4)
C40 0.022(4) 0.015(3) 0.021(4) 0.001(3) -0.004(3) -0.002(3)
C26 0.022(4) 0.018(4) 0.019(4) -0.001(3) -0.006(3) -0.002(3)
C1 0.018(3) 0.017(2) 0.022(3) 0.000(2) -0.004(2) -0.002(2)
C11 0.015(6) 0.019(6) 0.033(7) -0.005(5) -0.004(5) 0.004(5)
C2 0.018(3) 0.017(2) 0.023(3) 0.000(2) -0.004(2) -0.002(2)
C9 0.041(8) 0.017(6) 0.019(6) -0.007(5) -0.011(5) 0.002(5)
C7 0.018(3) 0.017(2) 0.022(3) 0.000(2) -0.004(2) -0.002(2)
C14 0.026(7) 0.021(6) 0.019(6) -0.004(5) -0.004(5) 0.000(5)
C27 0.0190(13) 0.0243(13) 0.0314(13) 0.0056(12) -0.0050(12) 0.0000(12)
C38 0.030(7) 0.016(6) 0.025(6) 0.005(5) -0.001(5) 0.001(5)
C32 0.0188(14) 0.0244(14) 0.0312(14) 0.0057(14) -0.0049(13) 0.0001(13)
C10 0.037(7) 0.019(6) 0.016(6) -0.006(5) -0.005(5) 0.002(5)
C4 0.016(5) 0.019(5) 0.035(5) -0.002(4) -0.002(4) 0.004(4)
C8 0.035(7) 0.009(5) 0.022(6) -0.003(4) -0.004(5) -0.001(5)
C36 0.033(7) 0.016(6) 0.036(7) 0.006(5) -0.005(6) 0.000(5)
C39 0.043(8) 0.011(5) 0.025(7) 0.003(5) -0.002(5) 0.001(5)
C13 0.019(6) 0.025(6) 0.028(7) -0.010(5) -0.005(5) 0.000(5)
C6 0.018(3) 0.017(3) 0.023(3) -0.001(2) -0.004(2) -0.001(2)
C29 0.0193(9) 0.0246(9) 0.0319(10) 0.0058(9) -0.0048(9) 0.0002(9)
C35 0.042(8) 0.022(6) 0.028(7) 0.012(5) -0.004(6) -0.007(6)
C34 0.041(8) 0.023(6) 0.016(6) 0.004(5) -0.005(5) -0.001(5)
C5 0.029(6) 0.023(5) 0.036(6) -0.005(5) 0.001(5) -0.001(5)
C12 0.040(8) 0.018(6) 0.031(7) -0.007(5) 0.001(6) -0.003(5)
C31 0.0192(14) 0.0249(14) 0.0316(14) 0.0062(14) -0.0047(14) 0.0002(13)
C30 0.0196(13) 0.0251(13) 0.0320(13) 0.0062(12) -0.0047(12) 0.0002(12)
C37 0.053(9) 0.022(7) 0.033(7) 0.002(5) -0.004(6) -0.005(6)
C55 0.066(12) 0.059(11) 0.041(9) 0.028(8) 0.018(8) 0.010(9)
C56 0.066(12) 0.049(10) 0.080(13) 0.032(9) 0.030(10) 0.027(9)
C53 0.077(14) 0.087(14) 0.047(10) -0.033(10) -0.027(9) 0.038(11)
C54 0.097(16) 0.061(13) 0.112(18) -0.052(13) -0.059(14) 0.039(12)
O10 0.0468(19) 0.0278(13) 0.0188(12) 0.0011(10) -0.0060(11) 0.0115(12)
C58 0.06(4) 0.03(3) 0.06(3) 0.00(2) 0.03(3) -0.01(2)
O7 0.026(6) 0.077(8) 0.047(7) 0.013(6) -0.004(5) 0.000(5)
C51 0.027(6) 0.078(8) 0.047(7) 0.012(6) -0.003(5) -0.001(5)
C52 0.028(6) 0.078(8) 0.048(7) 0.012(6) -0.002(5) -0.001(5)
C57 0.0468(19) 0.0278(13) 0.0188(12) 0.0011(10) -0.0060(11) 0.0115(12)

loop_
_atom_type_symbol
_atom_type_description
_atom_type_scat_dispersion_real
_atom_type_scat_dispersion_imag
_atom_type_scat_source
C C 0.0033 0.0016 'International Tables Vol C Tables 4.2.6.8 and 6.1.1.4'
H H 0.0000 0.0000 'International Tables Vol C Tables 4.2.6.8 and 6.1.1.4'
K K 0.2009 0.2494 'International Tables Vol C Tables 4.2.6.8 and 6.1.1.4'
N N 0.0061 0.0033 'International Tables Vol C Tables 4.2.6.8 and 6.1.1.4'
O O 0.0106 0.0060 'International Tables Vol C Tables 4.2.6.8 and 6.1.1.4'
S S 0.1246 0.1234 'International Tables Vol C Tables 4.2.6.8 and 6.1.1.4'
Yb Yb -0.3850 5.5486 'International Tables Vol C Tables 4.2.6.8 and 6.1.1.4'

loop_
_geom_angle_atom_site_label_1
_geom_angle_atom_site_label_2
_geom_angle_atom_site_label_3
_geom_angle
_geom_angle_site_symmetry_1
_geom_angle_site_symmetry_3
_geom_angle_publ_flag
S1 Yb1 C40 95.4(2) . . ?
S2 Yb1 S1 92.65(7) . . ?
S2 Yb1 C40 150.3(2) . . ?
C15 Yb1 S1 149.8(2) . . ?
C15 Yb1 S2 95.4(2) . . ?
C15 Yb1 C40 91.9(3) . . ?
N5 Yb1 S1 109.3(2) . . ?
N5 Yb1 S2 104.8(2) . . ?
N5 Yb1 C15 96.7(3) . . ?
N5 Yb1 C40 45.7(3) . . ?
N2 Yb1 S1 102.9(2) . . ?
N2 Yb1 S2 108.3(2) . . ?
N2 Yb1 C15 47.0(3) . . ?
N2 Yb1 N5 132.0(3) . . ?
N2 Yb1 N4 133.3(3) . . ?
N2 Yb1 O5 84.3(3) . . ?
N2 Yb1 N1 72.6(3) . . ?
N2 Yb1 C40 97.7(3) . . ?
O2 Yb1 S1 28.5(2) . . ?
O2 Yb1 S2 85.3(2) . . ?
O2 Yb1 C15 178.3(3) . . ?
O2 Yb1 N5 84.7(3) . . ?
O2 Yb1 N2 131.3(3) . . ?
O2 Yb1 N4 81.1(3) . . ?
O2 Yb1 O5 90.5(3) . . ?
O2 Yb1 N1 58.9(3) . . ?
O2 Yb1 C40 88.3(3) . . ?
O1 Yb1 S1 170.7(2) . . ?
O1 Yb1 S2 87.5(2) . . ?
O1 Yb1 C15 21.3(3) . . ?
O1 Yb1 N5 79.6(3) . . ?
O1 Yb1 N2 68.3(3) . . ?
O1 Yb1 O2 160.4(3) . . ?
O1 Yb1 O4 94.0(3) . . ?
O1 Yb1 N4 83.2(3) . . ?
O1 Yb1 O5 91.6(3) . . ?
O1 Yb1 N1 140.6(3) . . ?
O1 Yb1 C40 89.0(3) . . ?
O4 Yb1 S1 87.4(2) . . ?
O4 Yb1 S2 170.6(2) . . ?
O4 Yb1 C15 89.2(3) . . ?
O4 Yb1 N5 66.5(3) . . ?
O4 Yb1 N2 80.8(3) . . ?
O4 Yb1 O2 90.3(3) . . ?
O4 Yb1 N4 139.5(3) . . ?
O4 Yb1 O5 160.8(3) . . ?
O4 Yb1 N1 84.5(3) . . ?
O4 Yb1 C40 20.8(3) . . ?
N4 Yb1 S1 101.7(2) . . ?
N4 Yb1 S2 31.5(2) . . ?
N4 Yb1 C15 100.3(3) . . ?
N4 Yb1 N5 73.3(3) . . ?
N4 Yb1 O5 59.5(3) . . ?
N4 Yb1 N1 122.2(3) . . ?
N4 Yb1 C40 118.8(3) . . ?
O5 Yb1 S1 84.3(2) . . ?
O5 Yb1 S2 27.94(19) . . ?
O5 Yb1 C15 89.3(3) . . ?
O5 Yb1 N5 132.6(3) . . ?
O5 Yb1 N1 79.6(3) . . ?
O5 Yb1 C40 178.0(3) . . ?
N1 Yb1 S1 30.4(2) . . ?
N1 Yb1 S2 100.2(2) . . ?
N1 Yb1 C15 119.4(3) . . ?
N1 Yb1 N5 133.5(3) . . ?
N1 Yb1 C40 101.1(3) . . ?
Yb1 S1 K1 97.57(8) . . ?
O2 S1 Yb1 49.4(3) . . ?
O2 S1 K1 80.0(3) . . ?
O2 S1 N1 101.2(5) . . ?
O2 S1 C8 107.0(5) . . ?
O3 S1 Yb1 132.7(3) . . ?
O3 S1 K1 38.7(3) . . ?
O3 S1 O2 115.1(5) . . ?
O3 S1 N1 116.6(5) . . ?
O3 S1 C8 107.2(5) . . ?
N1 S1 Yb1 51.8(3) . . ?
N1 S1 K1 111.2(4) . . ?
N1 S1 C8 109.3(5) . . ?
C8 S1 Yb1 119.9(4) . . ?
C8 S1 K1 136.5(4) . . ?
Yb1 S2 K1 97.13(8) . . ?
C33 S2 Yb1 120.1(4) . . ?
C33 S2 K1 140.9(4) . . ?
O6 S2 Yb1 133.7(3) . . ?
O6 S2 C33 106.2(5) . . ?
O6 S2 K1 37.3(3) . . ?
O6 S2 N4 118.4(5) . . ?
O6 S2 O5 113.4(5) . . ?
N4 S2 Yb1 51.1(3) . . ?
N4 S2 C33 107.9(5) . . ?
N4 S2 K1 104.6(4) . . ?
O5 S2 Yb1 51.2(3) . . ?
O5 S2 C33 108.2(5) . . ?
O5 S2 K1 85.0(3) . . ?
O5 S2 N4 102.3(5) . . ?
N3 C15 Yb1 86.6(7) . . ?
N3 C15 C16 117.3(10) . . ?
C16 C15 Yb1 155.8(8) . . ?
O1 C15 Yb1 39.5(5) . . ?
O1 C15 N3 126.0(10) . . ?
O1 C15 C16 116.7(10) . . ?
C15 N3 N2 111.5(9) . . ?
C17 C16 C15 120.5(10) . . ?
C25 C16 C15 119.6(10) . . ?
C25 C16 C17 119.8(10) . . ?
C19 C24 C25 117.5(11) . . ?
C23 C24 C19 119.8(11) . . ?
C23 C24 C25 122.6(11) . . ?
C21 C22 H22 120.2 . . ?
C21 C22 C23 119.6(13) . . ?
C23 C22 H22 120.2 . . ?
C19 C18 H18 118.8 . . ?
C17 C18 H18 118.8 . . ?
C17 C18 C19 122.4(12) . . ?
C24 C19 C18 119.2(11) . . ?
C24 C19 C20 117.3(12) . . ?
C18 C19 C20 123.4(12) . . ?
C22 C21 H21 119.5 . . ?
C20 C21 C22 120.9(12) . . ?
C20 C21 H21 119.5 . . ?
C16 C17 H17 120.7 . . ?
C18 C17 C16 118.6(12) . . ?
C18 C17 H17 120.7 . . ?
C24 C23 H23 119.7 . . ?
C22 C23 C24 120.6(13) . . ?
C22 C23 H23 119.7 . . ?
C16 C25 C24 122.3(11) . . ?
C16 C25 H25 118.9 . . ?
C24 C25 H25 118.9 . . ?
C19 C20 H20 119.2 . . ?
C21 C20 C19 121.6(13) . . ?
C21 C20 H20 119.2 . . ?
C44 C45 H45 120.3 . . ?
C46 C45 H45 120.3 . . ?
C46 C45 C44 119.3(14) . . ?
C39 C33 S2 118.3(9) . . ?
C39 C33 C34 120.5(11) . . ?
C34 C33 S2 121.2(9) . . ?
C41 C50 H50 120.4 . . ?
C41 C50 C49 119.2(11) . . ?
C49 C50 H50 120.4 . . ?
C43 C44 C45 121.1(13) . . ?
C43 C44 C49 120.2(11) . . ?
C49 C44 C45 118.7(12) . . ?
C50 C41 C42 120.6(10) . . ?
C50 C41 C40 115.7(10) . . ?
C42 C41 C40 123.6(10) . . ?
C44 C43 H43 120.2 . . ?
C42 C43 C44 119.6(12) . . ?
C42 C43 H43 120.2 . . ?
C44 C49 C50 119.0(11) . . ?
C48 C49 C50 120.1(12) . . ?
C48 C49 C44 120.8(11) . . ?
C49 C48 H48 120.4 . . ?
C47 C48 C49 119.1(14) . . ?
C47 C48 H48 120.4 . . ?
C41 C42 H42 119.4 . . ?
C43 C42 C41 121.3(12) . . ?
C43 C42 H42 119.4 . . ?
C45 C46 H46 118.9 . . ?
C45 C46 C47 122.2(13) . . ?
C47 C46 H46 118.9 . . ?
C48 C47 C46 119.8(14) . . ?
C48 C47 H47 120.1 . . ?
C46 C47 H47 120.1 . . ?
S1 K1 S2 72.26(7) . . ?
S1 K1 H10A 68(8) . . ?
S2 K1 H10A 49(3) . . ?
O6 K1 S1 90.49(18) . . ?
O6 K1 S2 18.32(16) . . ?
O6 K1 O10 69.8(6) . . ?
O6 K1 H10A 58(6) . . ?
O3 K1 S1 19.37(16) . . ?
O3 K1 S2 89.80(17) . . ?
O3 K1 O6 108.1(2) . . ?
O3 K1 O10 76.2(5) . . ?
O3 K1 H10A 73(9) . . ?
O8 K1 S1 154.8(2) . . ?
O8 K1 S2 117.7(2) . . ?
O8 K1 O6 100.3(3) . . ?
O8 K1 O3 148.1(3) . . ?
O8 K1 O9 73.3(3) . . ?
O8 K1 O10 128.6(6) . . ?
O8 K1 H10A 137(9) . . ?
O8 K1 O7 91.8(4) . . ?
O9 K1 S1 117.89(19) . . ?
O9 K1 S2 134.3(2) . . ?
O9 K1 O6 126.9(3) . . ?
O9 K1 O3 99.8(3) . . ?
O9 K1 O10 74.5(6) . . ?
O9 K1 H10A 91.0(15) . . ?
O10 K1 S1 76.5(5) . . ?
O10 K1 S2 64.6(6) . . ?
O10 K1 H10A 16.4(15) . . ?
O7 K1 S1 67.7(3) . . ?
O7 K1 S2 74.5(4) . . ?
O7 K1 O6 79.3(4) . . ?
O7 K1 O3 79.7(4) . . ?
O7 K1 O9 151.2(4) . . ?
N6 N5 Yb1 116.0(6) . . ?
C26 N5 Yb1 134.1(8) . . ?
C26 N5 N6 109.7(9) . . ?
C2 C3 H3 118.2 . . ?
C4 C3 H3 118.2 . . ?
C4 C3 C2 123.6(10) . . ?
C27 C28 H28 119.9 . . ?
C29 C28 H28 119.9 . . ?
C29 C28 C27 120.2(12) . . ?
S2 O6 K1 124.3(4) . . ?
N3 N2 Yb1 114.7(7) . . ?
C1 N2 Yb1 132.9(7) . . ?
C1 N2 N3 112.1(9) . . ?
S1 O2 Yb1 102.2(4) . . ?
S1 O3 K1 122.0(4) . . ?
C15 O1 Yb1 119.2(7) . . ?
C40 O4 Yb1 121.4(7) . . ?
S2 N4 Yb1 97.4(4) . . ?
C32 N4 Yb1 139.0(8) . . ?
C32 N4 S2 123.5(8) . . ?
S2 O5 Yb1 100.8(4) . . ?
S1 N1 Yb1 97.8(5) . . ?
C7 N1 Yb1 139.9(7) . . ?
C7 N1 S1 122.2(7) . . ?
K1 O8 H8 127(2) . . ?
C53 O8 K1 121.3(9) . . ?
C53 O8 H8 108(2) . . ?
C40 N6 N5 109.0(9) . . ?
K1 O9 H9 120(2) . . ?
C55 O9 K1 126.6(8) . . ?
C55 O9 H9 109(2) . . ?
C41 C40 Yb1 156.6(8) . . ?
O4 C40 Yb1 37.8(5) . . ?
O4 C40 C41 119.2(10) . . ?
O4 C40 N6 127.0(10) . . ?
N6 C40 Yb1 89.2(7) . . ?
N6 C40 C41 113.8(10) . . ?
N5 C26 H26 117.3 . . ?
N5 C26 C27 125.4(11) . . ?
C27 C26 H26 117.3 . . ?
N2 C1 H1 115.1 . . ?
N2 C1 C2 129.8(10) . . ?
C2 C1 H1 115.1 . . ?
C10 C11 C13 117.5(11) . . ?
C10 C11 C12 120.3(11) . . ?
C13 C11 C12 122.2(11) . . ?
C3 C2 C1 115.9(10) . . ?
C7 C2 C3 118.3(10) . . ?
C7 C2 C1 125.7(10) . . ?
C10 C9 H9A 120.3 . . ?
C10 C9 C8 119.5(10) . . ?
C8 C9 H9A 120.3 . . ?
N1 C7 C2 118.4(10) . . ?
N1 C7 C6 124.7(10) . . ?
C2 C7 C6 116.9(10) . . ?
C8 C14 H14 120.6 . . ?
C8 C14 C13 118.9(11) . . ?
C13 C14 H14 120.6 . . ?
C28 C27 C26 111.1(11) . . ?
C28 C27 C32 121.6(11) . . ?
C32 C27 C26 127.2(11) . . ?
C36 C38 H38 119.8 . . ?
C39 C38 H38 119.8 . . ?
C39 C38 C36 120.5(12) . . ?
N4 C32 C27 120.3(10) . . ?
N4 C32 C31 123.2(11) . . ?
C31 C32 C27 116.5(11) . . ?
C11 C10 H10 119.1 . . ?
C9 C10 C11 121.8(11) . . ?
C9 C10 H10 119.1 . . ?
C3 C4 H4 121.4 . . ?
C5 C4 C3 117.1(11) . . ?
C5 C4 H4 121.4 . . ?
C9 C8 S1 118.7(8) . . ?
C14 C8 S1 120.8(9) . . ?
C14 C8 C9 120.4(11) . . ?
C38 C36 C37 120.2(12) . . ?
C35 C36 C38 119.1(11) . . ?
C35 C36 C37 120.6(11) . . ?
C33 C39 C38 119.8(11) . . ?
C33 C39 H39 120.1 . . ?
C38 C39 H39 120.1 . . ?
C11 C13 H13 119.1 . . ?
C14 C13 C11 121.8(11) . . ?
C14 C13 H13 119.1 . . ?
C7 C6 H6 118.2 . . ?
C5 C6 C7 123.6(11) . . ?
C5 C6 H6 118.2 . . ?
C28 C29 H29 121.0 . . ?
C28 C29 C30 118.0(11) . . ?
C30 C29 H29 121.0 . . ?
C36 C35 H35 119.9 . . ?
C34 C35 C36 120.3(11) . . ?
C34 C35 H35 119.9 . . ?
C33 C34 H34 120.1 . . ?
C35 C34 C33 119.8(11) . . ?
C35 C34 H34 120.1 . . ?
C4 C5 H5 119.8 . . ?
C6 C5 C4 120.5(11) . . ?
C6 C5 H5 119.8 . . ?
C11 C12 H12A 109.5 . . ?
C11 C12 H12B 109.5 . . ?
C11 C12 H12C 109.5 . . ?
H12A C12 H12B 109.5 . . ?
H12A C12 H12C 109.5 . . ?
H12B C12 H12C 109.5 . . ?
C32 C31 H31 119.6 . . ?
C30 C31 C32 120.9(12) . . ?
C30 C31 H31 119.6 . . ?
C29 C30 H30 118.6 . . ?
C31 C30 C29 122.9(11) . . ?
C31 C30 H30 118.6 . . ?
C36 C37 H37A 109.5 . . ?
C36 C37 H37B 109.5 . . ?
C36 C37 H37C 109.5 . . ?
H37A C37 H37B 109.5 . . ?
H37A C37 H37C 109.5 . . ?
H37B C37 H37C 109.5 . . ?
O9 C55 H55A 109.8 . . ?
O9 C55 H55B 109.8 . . ?
O9 C55 C56 109.5(13) . . ?
H55A C55 H55B 108.2 . . ?
C56 C55 H55A 109.8 . . ?
C56 C55 H55B 109.8 . . ?
C55 C56 H56A 109.5 . . ?
C55 C56 H56B 109.5 . . ?
C55 C56 H56C 109.5 . . ?
H56A C56 H56B 109.5 . . ?
H56A C56 H56C 109.5 . . ?
H56B C56 H56C 109.5 . . ?
O8 C53 H53A 108.4 . . ?
O8 C53 H53B 108.4 . . ?
O8 C53 C54 115.4(16) . . ?
H53A C53 H53B 107.5 . . ?
C54 C53 H53A 108.4 . . ?
C54 C53 H53B 108.4 . . ?
C53 C54 H54A 109.5 . . ?
C53 C54 H54B 109.5 . . ?
C53 C54 H54C 109.5 . . ?
H54A C54 H54B 109.5 . . ?
H54A C54 H54C 109.5 . . ?
H54B C54 H54C 109.5 . . ?
K1 O10 H10A 97(10) . . ?
C57 O10 K1 100(2) . . ?
C57 O10 H10A 107(10) . . ?
H58A C58 H58B 109.5 . . ?
H58A C58 H58C 109.5 . . ?
H58B C58 H58C 109.5 . . ?
C57 C58 H58A 109.5 . . ?
C57 C58 H58B 109.5 . . ?
C57 C58 H58C 109.5 . . ?
K1 O7 H7 110(10) . . ?
C51 O7 K1 142.2(13) . . ?
C51 O7 H7 89(10) . . ?
O7 C51 H51A 110.7 . . ?
O7 C51 H51B 110.7 . . ?
O7 C51 C52 105.4(16) . . ?
H51A C51 H51B 108.8 . . ?
C52 C51 H51A 110.7 . . ?
C52 C51 H51B 110.7 . . ?
C51 C52 H52A 109.5 . . ?
C51 C52 H52B 109.5 . . ?
C51 C52 H52C 109.5 . . ?
H52A C52 H52B 109.5 . . ?
H52A C52 H52C 109.5 . . ?
H52B C52 H52C 109.5 . . ?
O10 C57 C58 113(3) . . ?
O10 C57 H57A 108.9 . . ?
O10 C57 H57B 108.9 . . ?
C58 C57 H57A 108.9 . . ?
C58 C57 H57B 108.9 . . ?
H57A C57 H57B 107.7 . . ?

loop_
_geom_bond_atom_site_label_1
_geom_bond_atom_site_label_2
_geom_bond_distance
_geom_bond_site_symmetry_2
_geom_bond_publ_flag
Yb1 S1 3.075(3) . ?
Yb1 S2 3.065(3) . ?
Yb1 C15 3.060(11) . ?
Yb1 N5 2.476(10) . ?
Yb1 N2 2.397(9) . ?
Yb1 O2 2.387(8) . ?
Yb1 O1 2.228(8) . ?
Yb1 O4 2.234(7) . ?
Yb1 N4 2.406(9) . ?
Yb1 O5 2.432(8) . ?
Yb1 N1 2.441(9) . ?
Yb1 C40 3.110(11) . ?
S1 K1 3.751(4) . ?
S1 O2 1.500(8) . ?
S1 O3 1.466(8) . ?
S1 N1 1.569(10) . ?
S1 C8 1.782(11) . ?
S2 C33 1.773(12) . ?
S2 K1 3.781(4) . ?
S2 O6 1.440(8) . ?
S2 N4 1.616(10) . ?
S2 O5 1.462(8) . ?
C15 N3 1.313(15) . ?
C15 C16 1.505(15) . ?
C15 O1 1.276(14) . ?
N3 N2 1.419(13) . ?
C16 C17 1.408(18) . ?
C16 C25 1.385(17) . ?
C24 C19 1.409(18) . ?
C24 C23 1.405(18) . ?
C24 C25 1.431(16) . ?
C22 H22 0.9500 . ?
C22 C21 1.38(2) . ?
C22 C23 1.395(17) . ?
C18 H18 0.9500 . ?
C18 C19 1.417(18) . ?
C18 C17 1.390(17) . ?
C19 C20 1.434(17) . ?
C21 H21 0.9500 . ?
C21 C20 1.35(2) . ?
C17 H17 0.9500 . ?
C23 H23 0.9500 . ?
C25 H25 0.9500 . ?
C20 H20 0.9500 . ?
C45 H45 0.9500 . ?
C45 C44 1.450(18) . ?
C45 C46 1.36(2) . ?
C33 C39 1.382(17) . ?
C33 C34 1.414(16) . ?
C50 H50 0.9500 . ?
C50 C41 1.391(16) . ?
C50 C49 1.450(16) . ?
C44 C43 1.411(19) . ?
C44 C49 1.436(19) . ?
C41 C42 1.418(18) . ?
C41 C40 1.530(15) . ?
C43 H43 0.9500 . ?
C43 C42 1.394(18) . ?
C49 C48 1.418(18) . ?
C48 H48 0.9500 . ?
C48 C47 1.400(18) . ?
C42 H42 0.9500 . ?
C46 H46 0.9500 . ?
C46 C47 1.44(2) . ?
C47 H47 0.9500 . ?
K1 O6 2.777(8) . ?
K1 O3 2.763(8) . ?
K1 O8 2.640(9) . ?
K1 O9 2.756(9) . ?
K1 O10 2.82(3) . ?
K1 H10A 3.1(5) . ?
K1 O7 2.750(14) . ?
N5 N6 1.434(13) . ?
N5 C26 1.308(15) . ?
C3 H3 0.9500 . ?
C3 C2 1.421(16) . ?
C3 C4 1.400(16) . ?
C28 H28 0.9500 . ?
C28 C27 1.401(17) . ?
C28 C29 1.376(16) . ?
N2 C1 1.308(15) . ?
O4 C40 1.293(14) . ?
N4 C32 1.382(15) . ?
N1 C7 1.390(15) . ?
O8 H8 0.857(10) . ?
O8 C53 1.415(19) . ?
N6 C40 1.324(15) . ?
O9 H9 0.854(10) . ?
O9 C55 1.426(19) . ?
C26 H26 0.9500 . ?
C26 C27 1.481(16) . ?
C1 H1 0.9500 . ?
C1 C2 1.463(15) . ?
C11 C10 1.389(16) . ?
C11 C13 1.407(18) . ?
C11 C12 1.498(17) . ?
C2 C7 1.391(15) . ?
C9 H9A 0.9500 . ?
C9 C10 1.387(17) . ?
C9 C8 1.398(17) . ?
C7 C6 1.422(16) . ?
C14 H14 0.9500 . ?
C14 C8 1.390(16) . ?
C14 C13 1.395(17) . ?
C27 C32 1.431(17) . ?
C38 H38 0.9500 . ?
C38 C36 1.410(17) . ?
C38 C39 1.397(16) . ?
C32 C31 1.421(16) . ?
C10 H10 0.9500 . ?
C4 H4 0.9500 . ?
C4 C5 1.376(18) . ?
C36 C35 1.410(19) . ?
C36 C37 1.517(17) . ?
C39 H39 0.9500 . ?
C13 H13 0.9500 . ?
C6 H6 0.9500 . ?
C6 C5 1.373(17) . ?
C29 H29 0.9500 . ?
C29 C30 1.425(17) . ?
C35 H35 0.9500 . ?
C35 C34 1.385(17) . ?
C34 H34 0.9500 . ?
C5 H5 0.9500 . ?
C12 H12A 0.9800 . ?
C12 H12B 0.9800 . ?
C12 H12C 0.9800 . ?
C31 H31 0.9500 . ?
C31 C30 1.341(17) . ?
C30 H30 0.9500 . ?
C37 H37A 0.9800 . ?
C37 H37B 0.9800 . ?
C37 H37C 0.9800 . ?
C55 H55A 0.9900 . ?
C55 H55B 0.9900 . ?
C55 C56 1.49(2) . ?
C56 H56A 0.9800 . ?
C56 H56B 0.9800 . ?
C56 H56C 0.9800 . ?
C53 H53A 0.9900 . ?
C53 H53B 0.9900 . ?
C53 C54 1.44(2) . ?
C54 H54A 0.9800 . ?
C54 H54B 0.9800 . ?
C54 H54C 0.9800 . ?
O10 H10A 0.87(13) . ?
O10 C57 1.452(19) . ?
C58 H58A 0.9800 . ?
C58 H58B 0.9800 . ?
C58 H58C 0.9800 . ?
C58 C57 1.53(2) . ?
O7 H7 0.97(16) . ?
O7 C51 1.437(9) . ?
C51 H51A 0.9900 . ?
C51 H51B 0.9900 . ?
C51 C52 1.559(18) . ?
C52 H52A 0.9800 . ?
C52 H52B 0.9800 . ?
C52 H52C 0.9800 . ?
C57 H57A 0.9900 . ?
C57 H57B 0.9900 . ?

loop_
_geom_torsion_atom_site_label_1
_geom_torsion_atom_site_label_2
_geom_torsion_atom_site_label_3
_geom_torsion_atom_site_label_4
_geom_torsion
_geom_torsion_site_symmetry_1
_geom_torsion_site_symmetry_2
_geom_torsion_site_symmetry_3
_geom_torsion_site_symmetry_4
_geom_torsion_publ_flag
Yb1 S1 O3 K1 29.7(7) . . . . ?
Yb1 S1 N1 C7 -176.6(11) . . . . ?
Yb1 S1 C8 C9 20.0(12) . . . . ?
Yb1 S1 C8 C14 -157.2(9) . . . . ?
Yb1 S2 C33 C39 19.8(12) . . . . ?
Yb1 S2 C33 C34 -159.1(9) . . . . ?
Yb1 S2 O6 K1 14.3(9) . . . . ?
Yb1 S2 N4 C32 -176.6(11) . . . . ?
Yb1 C15 N3 N2 -3.9(8) . . . . ?
Yb1 C15 C16 C17 171.2(14) . . . . ?
Yb1 C15 C16 C25 -6(3) . . . . ?
Yb1 N5 N6 C40 3.7(10) . . . . ?
Yb1 N5 C26 C27 -9.0(17) . . . . ?
Yb1 N2 C1 C2 -11.0(18) . . . . ?
Yb1 O4 C40 C41 -174.1(7) . . . . ?
Yb1 O4 C40 N6 2.3(15) . . . . ?
Yb1 N4 C32 C27 -4.2(19) . . . . ?
Yb1 N4 C32 C31 177.5(9) . . . . ?
Yb1 N1 C7 C2 -4.6(17) . . . . ?
Yb1 N1 C7 C6 176.6(8) . . . . ?
S1 N1 C7 C2 170.2(8) . . . . ?
S1 N1 C7 C6 -8.6(16) . . . . ?
S2 C33 C39 C38 -177.4(9) . . . . ?
S2 C33 C34 C35 177.3(10) . . . . ?
S2 N4 C32 C27 170.6(9) . . . . ?
S2 N4 C32 C31 -7.7(17) . . . . ?
C15 N3 N2 Yb1 5.5(11) . . . . ?
C15 N3 N2 C1 -179.6(10) . . . . ?
C15 C16 C17 C18 -176.2(12) . . . . ?
C15 C16 C25 C24 173.6(11) . . . . ?
N3 C15 C16 C17 1.2(17) . . . . ?
N3 C15 C16 C25 -175.8(11) . . . . ?
N3 C15 O1 Yb1 2.3(15) . . . . ?
N3 N2 C1 C2 175.4(11) . . . . ?
C16 C15 N3 N2 172.0(9) . . . . ?
C16 C15 O1 Yb1 -175.1(7) . . . . ?
C24 C19 C20 C21 2(2) . . . . ?
C22 C21 C20 C19 -1(2) . . . . ?
C18 C19 C20 C21 -176.7(14) . . . . ?
C19 C24 C23 C22 0.0(19) . . . . ?
C19 C24 C25 C16 3.4(18) . . . . ?
C19 C18 C17 C16 2(2) . . . . ?
C21 C22 C23 C24 0(2) . . . . ?
C17 C16 C25 C24 -3.4(18) . . . . ?
C17 C18 C19 C24 -2(2) . . . . ?
C17 C18 C19 C20 176.7(14) . . . . ?
C23 C24 C19 C18 177.4(12) . . . . ?
C23 C24 C19 C20 -1.1(18) . . . . ?
C23 C24 C25 C16 -174.8(12) . . . . ?
C23 C22 C21 C20 0(2) . . . . ?
C25 C16 C17 C18 0.9(19) . . . . ?
C25 C24 C19 C18 -0.8(18) . . . . ?
C25 C24 C19 C20 -179.3(12) . . . . ?
C25 C24 C23 C22 178.1(13) . . . . ?
C45 C44 C43 C42 177.7(13) . . . . ?
C45 C44 C49 C50 -178.8(12) . . . . ?
C45 C44 C49 C48 -1.4(18) . . . . ?
C45 C46 C47 C48 1(2) . . . . ?
C33 S2 O6 K1 -162.3(6) . . . . ?
C33 S2 N4 Yb1 114.6(5) . . . . ?
C33 S2 N4 C32 -62.0(10) . . . . ?
C33 S2 O5 Yb1 -114.4(5) . . . . ?
C50 C41 C42 C43 1.0(18) . . . . ?
C50 C41 C40 Yb1 -8(2) . . . . ?
C50 C41 C40 O4 1.3(15) . . . . ?
C50 C41 C40 N6 -175.6(10) . . . . ?
C50 C49 C48 C47 178.0(12) . . . . ?
C44 C45 C46 C47 -2(2) . . . . ?
C44 C43 C42 C41 1(2) . . . . ?
C44 C49 C48 C47 0.6(19) . . . . ?
C41 C50 C49 C44 1.7(16) . . . . ?
C41 C50 C49 C48 -175.8(11) . . . . ?
C43 C44 C49 C50 -0.2(18) . . . . ?
C43 C44 C49 C48 177.3(12) . . . . ?
C49 C50 C41 C42 -2.1(16) . . . . ?
C49 C50 C41 C40 174.9(10) . . . . ?
C49 C44 C43 C42 -1(2) . . . . ?
C49 C48 C47 C46 0(2) . . . . ?
C42 C41 C40 Yb1 169.1(14) . . . . ?
C42 C41 C40 O4 178.2(10) . . . . ?
C42 C41 C40 N6 1.3(15) . . . . ?
C46 C45 C44 C43 -176.5(14) . . . . ?
C46 C45 C44 C49 2(2) . . . . ?
K1 S1 O2 Yb1 109.1(3) . . . . ?
K1 S1 N1 Yb1 -82.8(3) . . . . ?
K1 S1 N1 C7 100.5(9) . . . . ?
K1 S1 C8 C9 165.8(7) . . . . ?
K1 S1 C8 C14 -11.3(14) . . . . ?
K1 S2 C33 C39 180.0(7) . . . . ?
K1 S2 C33 C34 1.1(15) . . . . ?
K1 S2 N4 Yb1 -87.4(3) . . . . ?
K1 S2 N4 C32 96.0(9) . . . . ?
K1 S2 O5 Yb1 103.3(3) . . . . ?
K1 O8 C53 C54 -52(3) . . . . ?
K1 O9 C55 C56 -48(2) . . . . ?
K1 O10 C57 C58 -150(3) . . . . ?
K1 O7 C51 C52 148.9(17) . . . . ?
N5 N6 C40 Yb1 -2.7(7) . . . . ?
N5 N6 C40 C41 172.5(9) . . . . ?
N5 N6 C40 O4 -4.1(15) . . . . ?
N5 C26 C27 C28 -175.9(11) . . . . ?
N5 C26 C27 C32 -0.6(19) . . . . ?
C3 C2 C7 N1 -178.2(10) . . . . ?
C3 C2 C7 C6 0.7(16) . . . . ?
C3 C4 C5 C6 -0.8(18) . . . . ?
C28 C27 C32 N4 -178.2(11) . . . . ?
C28 C27 C32 C31 0.3(18) . . . . ?
C28 C29 C30 C31 1.1(19) . . . . ?
O6 S2 C33 C39 -163.0(10) . . . . ?
O6 S2 C33 C34 18.1(12) . . . . ?
O6 S2 N4 Yb1 -124.9(4) . . . . ?
O6 S2 N4 C32 58.5(11) . . . . ?
O6 S2 O5 Yb1 128.2(4) . . . . ?
N2 C1 C2 C3 -174.4(11) . . . . ?
N2 C1 C2 C7 2(2) . . . . ?
O2 S1 O3 K1 -27.1(7) . . . . ?
O2 S1 N1 Yb1 0.7(5) . . . . ?
O2 S1 N1 C7 -175.9(9) . . . . ?
O2 S1 C8 C9 72.4(11) . . . . ?
O2 S1 C8 C14 -104.7(10) . . . . ?
O3 S1 O2 Yb1 125.9(4) . . . . ?
O3 S1 N1 Yb1 -124.9(4) . . . . ?
O3 S1 N1 C7 58.5(10) . . . . ?
O3 S1 C8 C9 -163.6(10) . . . . ?
O3 S1 C8 C14 19.2(12) . . . . ?
O1 C15 N3 N2 -5.4(16) . . . . ?
O1 C15 C16 C17 178.8(11) . . . . ?
O1 C15 C16 C25 1.8(16) . . . . ?
N4 S2 C33 C39 -35.1(11) . . . . ?
N4 S2 C33 C34 146.0(10) . . . . ?
N4 S2 O6 K1 76.3(7) . . . . ?
N4 S2 O5 Yb1 -0.6(5) . . . . ?
N4 C32 C31 C30 177.9(12) . . . . ?
O5 S2 C33 C39 75.0(11) . . . . ?
O5 S2 C33 C34 -103.9(11) . . . . ?
O5 S2 O6 K1 -43.6(7) . . . . ?
O5 S2 N4 Yb1 0.6(5) . . . . ?
O5 S2 N4 C32 -176.0(9) . . . . ?
N1 S1 O2 Yb1 -0.7(5) . . . . ?
N1 S1 O3 K1 91.2(6) . . . . ?
N1 S1 C8 C9 -36.4(12) . . . . ?
N1 S1 C8 C14 146.5(10) . . . . ?
N1 C7 C6 C5 177.6(11) . . . . ?
N6 N5 C26 C27 176.3(10) . . . . ?
C40 C41 C42 C43 -175.7(12) . . . . ?
C26 N5 N6 C40 179.5(9) . . . . ?
C26 C27 C32 N4 7.0(19) . . . . ?
C26 C27 C32 C31 -174.6(11) . . . . ?
C1 C2 C7 N1 5.1(17) . . . . ?
C1 C2 C7 C6 -176.1(11) . . . . ?
C2 C3 C4 C5 0.3(17) . . . . ?
C2 C7 C6 C5 -1.2(17) . . . . ?
C7 C6 C5 C4 1.3(19) . . . . ?
C27 C28 C29 C30 -1.3(17) . . . . ?
C27 C32 C31 C30 -0.5(18) . . . . ?
C38 C36 C35 C34 0(2) . . . . ?
C32 C31 C30 C29 -0.2(19) . . . . ?
C10 C11 C13 C14 -1.0(17) . . . . ?
C10 C9 C8 S1 -177.4(10) . . . . ?
C10 C9 C8 C14 -0.3(19) . . . . ?
C4 C3 C2 C1 176.7(10) . . . . ?
C4 C3 C2 C7 -0.3(17) . . . . ?
C8 S1 O2 Yb1 -115.1(5) . . . . ?
C8 S1 O3 K1 -146.0(5) . . . . ?
C8 S1 N1 Yb1 113.4(5) . . . . ?
C8 S1 N1 C7 -63.2(10) . . . . ?
C8 C9 C10 C11 0.8(19) . . . . ?
C8 C14 C13 C11 1.5(18) . . . . ?
C36 C38 C39 C33 -0.5(19) . . . . ?
C36 C35 C34 C33 1(2) . . . . ?
C39 C33 C34 C35 -1.6(19) . . . . ?
C39 C38 C36 C35 -0.5(19) . . . . ?
C39 C38 C36 C37 -179.4(12) . . . . ?
C13 C11 C10 C9 -0.2(18) . . . . ?
C13 C14 C8 S1 176.2(9) . . . . ?
C13 C14 C8 C9 -0.9(18) . . . . ?
C29 C28 C27 C26 176.2(11) . . . . ?
C29 C28 C27 C32 0.6(18) . . . . ?
C34 C33 C39 C38 1.6(19) . . . . ?
C12 C11 C10 C9 -179.6(12) . . . . ?
C12 C11 C13 C14 178.4(11) . . . . ?
C37 C36 C35 C34 179.4(13) . . . . ?

loop_
_twin_individual_id
_twin_individual_mass_fraction_refined
1 0.8633
2 0.1367
